data_4344405
loop_
_publ_author_name
'Luo, Dong'
'Zhou, Xiao-Ping'
'Li, Dan'

_publ_section_title
;
 Solvothermal Subcomponent Self-Assembly of Cubic Metal-Imidazolate Cages
 and Their Coordination Polymers.
;
_journal_issue 22
_journal_name_full 'Inorganic chemistry'
_journal_page_first 10822
_journal_page_last 10828
_journal_paper_doi 10.1021/acs.inorgchem.5b01844
_journal_volume 54
_journal_year 2015
_chemical_formula_moiety 'C114 H122 Br4 N38 Ni8 O2, 0.5(H4 O2)'
_chemical_formula_sum 'C114 H124 Br4 N38 Ni8 O3'
_chemical_formula_weight 2863.83
_chemical_name_systematic
;
 ? 
;
_space_group_crystal_system monoclinic
_space_group_IT_number 14
_space_group_name_Hall '-P 2yn'
_space_group_name_H-M_alt 'P 1 21/n 1'
_symmetry_space_group_name_Hall '-P 2yn'
_symmetry_space_group_name_H-M 'P 1 21/n 1'
_atom_sites_solution_hydrogens geom
_atom_sites_solution_primary direct
_atom_sites_solution_secondary difmap
_audit_creation_date 2014-12-18
_audit_creation_method
;
  Olex2 1.1
  (compiled 2011.11.01 svn.r2039, GUI svn.r3906)
;
_cell_angle_alpha 90.00
_cell_angle_beta 97.69
_cell_angle_gamma 90.00
_cell_formula_units_Z 2
_cell_length_a 16.8181(14)
_cell_length_b 19.3731(14)
_cell_length_c 19.1713(14)
_cell_measurement_reflns_used 6001
_cell_measurement_temperature 293(2)
_cell_measurement_theta_max 23.2880
_cell_measurement_theta_min 3.3220
_cell_volume 6190.2(8)
_computing_molecular_graphics
;
O. V. Dolomanov, L. J. Bourhis, R. J. Gildea, J. A. K. Howard and H. Puschmann,
OLEX2: a complete structure solution, refinement and analysis program.
J. Appl. Cryst. (2009). 42, 339-341.
;
_computing_publication_material
;
O. V. Dolomanov, L. J. Bourhis, R. J. Gildea, J. A. K. Howard and H. Puschmann,
OLEX2: a complete structure solution, refinement and analysis program.
J. Appl. Cryst. (2009). 42, 339-341.
;
_computing_structure_refinement
;
XL, G.M. Sheldrick, Acta Cryst.
(2008). A64, 112-122
;
_computing_structure_solution 'SHELXS-97 (Sheldrick, 1990)'
_diffrn_ambient_temperature 293.15
_diffrn_measured_fraction_theta_full 0.997
_diffrn_measured_fraction_theta_max 0.997
_diffrn_measurement_device_type 'Xcalibur, Atlas, Gemini'
_diffrn_measurement_method '\w scans'
_diffrn_radiation_monochromator graphite
_diffrn_radiation_type MoK\a
_diffrn_radiation_wavelength 0.71073
_diffrn_reflns_av_R_equivalents 0.0893
_diffrn_reflns_av_unetI/netI 0.1703
_diffrn_reflns_limit_h_max 19
_diffrn_reflns_limit_h_min -19
_diffrn_reflns_limit_k_max 19
_diffrn_reflns_limit_k_min -23
_diffrn_reflns_limit_l_max 18
_diffrn_reflns_limit_l_min -22
_diffrn_reflns_number 25189
_diffrn_reflns_theta_full 25.00
_diffrn_reflns_theta_max 25.00
_diffrn_reflns_theta_min 3.33
_diffrn_source 'fine-focus sealed tube'
_diffrn_standards_decay_% 50
_diffrn_standards_interval_count 50
_diffrn_standards_interval_time 50
_diffrn_standards_number 2
_exptl_absorpt_coefficient_mu 2.546
_exptl_absorpt_correction_T_max 0.616
_exptl_absorpt_correction_T_min 0.521
_exptl_absorpt_correction_type multi-scan
_exptl_crystal_colour green
_exptl_crystal_density_diffrn 1.536
_exptl_crystal_density_method 'not measured'
_exptl_crystal_description block
_exptl_crystal_F_000 2924
_exptl_crystal_size_max 0.26
_exptl_crystal_size_mid 0.23
_exptl_crystal_size_min 0.19
_refine_diff_density_max 1.000
_refine_diff_density_min -0.919
_refine_diff_density_rms 0.107
_refine_ls_extinction_method none
_refine_ls_goodness_of_fit_ref 0.981
_refine_ls_hydrogen_treatment mixed
_refine_ls_matrix_type full
_refine_ls_number_parameters 749
_refine_ls_number_reflns 10868
_refine_ls_number_restraints 0
_refine_ls_restrained_S_all 0.981
_refine_ls_R_factor_all 0.1939
_refine_ls_R_factor_gt 0.0897
_refine_ls_shift/su_max 0.000
_refine_ls_shift/su_mean 0.000
_refine_ls_structure_factor_coef Fsqd
_refine_ls_weighting_details 'calc w=1/[\s^2^(Fo^2^)+(0.0964P)^2^+0.0000P] where P=(Fo^2^+2Fc^2^)/3'
_refine_ls_weighting_scheme calc
_refine_ls_wR_factor_gt 0.1993
_refine_ls_wR_factor_ref 0.2497
_reflns_number_gt 4733
_reflns_number_total 10868
_reflns_threshold_expression >2sigma(I)
_cod_data_source_file ic5b01844_si_002.cif
_cod_data_source_block 2
_cod_depositor_comments 'Adding full bibliography for 4344404--4344414.cif.'
_cod_original_cell_volume 6190.1(8)
_cod_database_code 4344405

loop_
_space_group_symop_id
_space_group_symop_operation_xyz
1 'x, y, z'
2 '-x+1/2, y+1/2, -z+1/2'
3 '-x, -y, -z'
4 'x-1/2, -y-1/2, z-1/2'

loop_
_atom_site_label
_atom_site_type_symbol
_atom_site_fract_x
_atom_site_fract_y
_atom_site_fract_z
_atom_site_U_iso_or_equiv
_atom_site_adp_type
_atom_site_occupancy
_atom_site_symmetry_multiplicity
_atom_site_calc_flag
_atom_site_refinement_flags
Ni1 Ni 0.20517(7) 0.67301(6) 0.41941(7) 0.0493(4) Uani 1 1 d .
Ni2 Ni 0.03851(8) 0.44955(6) 0.22818(7) 0.0578(4) Uani 1 1 d .
Ni3 Ni -0.10795(7) 0.75478(6) 0.52357(7) 0.0514(4) Uani 1 1 d .
Ni4 Ni 0.28177(8) 0.47005(6) 0.66448(7) 0.0528(4) Uani 1 1 d .
C1 C 0.0696(8) 0.7105(7) 0.7810(7) 0.104(5) Uani 1 1 d .
H1A H 0.0720 0.6729 0.8139 0.156 Uiso 1 1 calc R
H1B H 0.0534 0.7517 0.8030 0.156 Uiso 1 1 calc R
H1C H 0.1215 0.7173 0.7666 0.156 Uiso 1 1 calc R
C2 C 0.0087(7) 0.6937(5) 0.7166(7) 0.066(3) Uani 1 1 d .
C3 C -0.0145(6) 0.7337(5) 0.6573(6) 0.055(3) Uani 1 1 d .
C4 C -0.0782(7) 0.6409(5) 0.6434(6) 0.061(3) Uani 1 1 d .
H4 H -0.1123 0.6065 0.6232 0.073 Uiso 1 1 calc R
C5 C 0.0061(6) 0.8039(5) 0.6365(6) 0.059(3) Uani 1 1 d .
H5 H 0.0431 0.8307 0.6652 0.071 Uiso 1 1 calc R
C6 C -0.0069(6) 0.8957(4) 0.5569(6) 0.058(3) Uani 1 1 d .
H6A H 0.0188 0.9204 0.5979 0.070 Uiso 1 1 calc R
H6B H -0.0555 0.9205 0.5391 0.070 Uiso 1 1 calc R
C7 C 0.0489(6) 0.8953(4) 0.5009(6) 0.055(3) Uani 1 1 d .
C8 C 0.1226(6) 0.8625(4) 0.5118(6) 0.056(3) Uani 1 1 d .
H8 H 0.1371 0.8380 0.5533 0.067 Uiso 1 1 calc R
C9 C 0.1751(6) 0.8655(5) 0.4618(7) 0.061(3) Uani 1 1 d .
C10 C 0.1534(8) 0.9017(5) 0.4019(6) 0.070(3) Uani 1 1 d .
H10 H 0.1882 0.9039 0.3681 0.084 Uiso 1 1 calc R
C11 C 0.0827(9) 0.9343(5) 0.3903(7) 0.080(4) Uani 1 1 d .
H11 H 0.0695 0.9592 0.3489 0.096 Uiso 1 1 calc R
C12 C 0.0288(7) 0.9316(5) 0.4390(6) 0.070(3) Uani 1 1 d .
H12 H -0.0205 0.9539 0.4301 0.084 Uiso 1 1 calc R
C13 C 0.2577(7) 0.8295(5) 0.4775(7) 0.077(4) Uani 1 1 d .
H13A H 0.2872 0.8358 0.4378 0.092 Uiso 1 1 calc R
H13B H 0.2883 0.8509 0.5184 0.092 Uiso 1 1 calc R
C14 C 0.2613(6) 0.7342(5) 0.5541(6) 0.056(3) Uani 1 1 d .
H14 H 0.2773 0.7652 0.5902 0.067 Uiso 1 1 calc R
C15 C 0.2501(5) 0.6619(5) 0.5705(6) 0.048(2) Uani 1 1 d .
C16 C 0.2655(6) 0.6229(5) 0.6287(6) 0.055(3) Uani 1 1 d .
C17 C 0.2251(5) 0.5593(5) 0.5400(5) 0.049(2) Uani 1 1 d .
H17 H 0.2091 0.5205 0.5133 0.059 Uiso 1 1 calc R
C18 C 0.2927(8) 0.6446(6) 0.7028(6) 0.086(4) Uani 1 1 d .
H18A H 0.2986 0.6046 0.7326 0.129 Uiso 1 1 calc R
H18B H 0.2536 0.6751 0.7183 0.129 Uiso 1 1 calc R
H18C H 0.3432 0.6680 0.7051 0.129 Uiso 1 1 calc R
C19 C 0.1239(6) 0.5175(5) 0.7075(5) 0.055(3) Uani 1 1 d .
H19 H 0.1252 0.5553 0.6778 0.066 Uiso 1 1 calc R
C20 C 0.1562(6) 0.4231(5) 0.7604(5) 0.058(3) Uani 1 1 d .
C21 C 0.2034(8) 0.3588(6) 0.7814(7) 0.097(4) Uani 1 1 d .
H21A H 0.1768 0.3328 0.8141 0.145 Uiso 1 1 calc R
H21B H 0.2562 0.3712 0.8032 0.145 Uiso 1 1 calc R
H21C H 0.2074 0.3312 0.7404 0.145 Uiso 1 1 calc R
C22 C 0.3742(7) 0.4183(6) 0.5539(7) 0.072(3) Uani 1 1 d .
H22 H 0.4125 0.4110 0.5238 0.086 Uiso 1 1 calc R
C23 C 0.4605(6) 0.5007(6) 0.6163(6) 0.076(3) Uani 1 1 d .
H23A H 0.5000 0.4759 0.5936 0.091 Uiso 1 1 calc R
H23B H 0.4793 0.5016 0.6664 0.091 Uiso 1 1 calc R
C24 C 0.4559(7) 0.5753(6) 0.5888(8) 0.076(4) Uani 1 1 d .
C25 C 0.4240(7) 0.5886(6) 0.5207(8) 0.075(3) Uani 1 1 d .
H25 H 0.4012 0.5530 0.4922 0.090 Uiso 1 1 calc R
C26 C 0.4258(7) 0.6558(7) 0.4938(8) 0.077(3) Uani 1 1 d .
C27 C 0.4590(8) 0.7069(6) 0.5396(9) 0.090(4) Uani 1 1 d .
H27 H 0.4600 0.7523 0.5240 0.108 Uiso 1 1 calc R
C28 C 0.4903(7) 0.6913(7) 0.6074(9) 0.090(4) Uani 1 1 d .
H28 H 0.5128 0.7264 0.6368 0.108 Uiso 1 1 calc R
C29 C 0.4892(7) 0.6268(7) 0.6326(8) 0.092(4) Uani 1 1 d .
H29 H 0.5106 0.6171 0.6788 0.111 Uiso 1 1 calc R
C30 C 0.3962(7) 0.6688(6) 0.4169(8) 0.085(4) Uani 1 1 d .
H30A H 0.3940 0.7183 0.4087 0.102 Uiso 1 1 calc R
H30B H 0.4345 0.6495 0.3887 0.102 Uiso 1 1 calc R
C31 C 0.3116(7) 0.5819(6) 0.3573(6) 0.069(3) Uani 1 1 d .
H31 H 0.3569 0.5606 0.3442 0.083 Uiso 1 1 calc R
C32 C 0.2342(6) 0.5523(5) 0.3386(5) 0.047(2) Uani 1 1 d .
C33 C 0.1078(6) 0.5531(5) 0.3326(5) 0.052(3) Uani 1 1 d .
H33 H 0.0560 0.5660 0.3389 0.062 Uiso 1 1 calc R
C34 C 0.2043(7) 0.4986(5) 0.2970(5) 0.058(3) Uani 1 1 d .
C35 C 0.2501(8) 0.4450(6) 0.2640(7) 0.093(4) Uani 1 1 d .
H35A H 0.2134 0.4140 0.2370 0.140 Uiso 1 1 calc R
H35B H 0.2829 0.4196 0.3000 0.140 Uiso 1 1 calc R
H35C H 0.2836 0.4666 0.2336 0.140 Uiso 1 1 calc R
C36 C -0.0854(6) 0.5526(5) 0.2188(5) 0.051(3) Uani 1 1 d .
C37 C -0.0360(7) 0.5781(5) 0.1697(5) 0.061(3) Uani 1 1 d .
H37 H -0.0475 0.6189 0.1448 0.073 Uiso 1 1 calc R
C38 C 0.0783(8) 0.5643(6) 0.1099(7) 0.084(4) Uani 1 1 d .
H38A H 0.0484 0.5967 0.0779 0.101 Uiso 1 1 calc R
H38B H 0.0920 0.5250 0.0824 0.101 Uiso 1 1 calc R
C39 C 0.1552(8) 0.5987(7) 0.1436(6) 0.081(4) Uani 1 1 d .
C40 C 0.1556(8) 0.6547(6) 0.1920(7) 0.083(4) Uani 1 1 d .
H40 H 0.1069 0.6682 0.2056 0.099 Uiso 1 1 calc R
C41 C 0.2233(8) 0.6897(6) 0.2198(6) 0.070(3) Uani 1 1 d .
C42 C 0.2944(8) 0.6675(7) 0.1993(7) 0.088(4) Uani 1 1 d .
H42 H 0.3420 0.6898 0.2162 0.106 Uiso 1 1 calc R
C43 C 0.2954(10) 0.6117(8) 0.1533(9) 0.115(6) Uani 1 1 d .
H43 H 0.3442 0.5980 0.1398 0.138 Uiso 1 1 calc R
C44 C 0.2288(10) 0.5771(7) 0.1278(8) 0.102(5) Uani 1 1 d .
H44 H 0.2322 0.5386 0.0994 0.123 Uiso 1 1 calc R
C45 C 0.2196(7) 0.7489(5) 0.2707(6) 0.074(3) Uani 1 1 d .
H45A H 0.2737 0.7602 0.2917 0.089 Uiso 1 1 calc R
H45B H 0.1976 0.7891 0.2447 0.089 Uiso 1 1 calc R
C46 C 0.0981(7) 0.7553(5) 0.3206(6) 0.066(3) Uani 1 1 d .
H46 H 0.0753 0.7798 0.2813 0.079 Uiso 1 1 calc R
C47 C 0.0520(5) 0.7398(4) 0.3764(5) 0.040(2) Uani 1 1 d .
C48 C -0.0199(6) 0.7577(5) 0.3923(5) 0.050(2) Uani 1 1 d .
C49 C 0.0387(6) 0.6999(4) 0.4768(5) 0.046(2) Uani 1 1 d .
H49 H 0.0488 0.6773 0.5199 0.055 Uiso 1 1 calc R
C50 C -0.0845(7) 0.7998(6) 0.3482(7) 0.087(4) Uani 1 1 d .
H50A H -0.0662 0.8126 0.3047 0.130 Uiso 1 1 calc R
H50B H -0.0956 0.8407 0.3736 0.130 Uiso 1 1 calc R
H50C H -0.1325 0.7727 0.3386 0.130 Uiso 1 1 calc R
C51 C -0.1853(6) 0.6456(5) 0.4262(5) 0.053(3) Uani 1 1 d .
H51 H -0.1404 0.6473 0.4027 0.063 Uiso 1 1 calc R
C52 C -0.2986(6) 0.6193(5) 0.4531(6) 0.057(3) Uani 1 1 d .
C53 C -0.2657(6) 0.6699(5) 0.4989(6) 0.059(3) Uani 1 1 d .
C54 C -0.2951(7) 0.7000(7) 0.5613(7) 0.094(4) Uani 1 1 d .
H54A H -0.2580 0.7345 0.5815 0.140 Uiso 1 1 calc R
H54B H -0.2997 0.6644 0.5953 0.140 Uiso 1 1 calc R
H54C H -0.3467 0.7207 0.5476 0.140 Uiso 1 1 calc R
C55 C -0.2393(9) 0.8519(7) 0.4591(7) 0.093(4) Uani 1 1 d .
H55 H -0.2739 0.8146 0.4603 0.112 Uiso 1 1 calc R
C56 C -0.3575(10) 0.9213(10) 0.4226(10) 0.159(7) Uani 1 1 d .
H56A H -0.3843 0.8781 0.4273 0.238 Uiso 1 1 calc R
H56B H -0.3719 0.9389 0.3758 0.238 Uiso 1 1 calc R
H56C H -0.3734 0.9537 0.4560 0.238 Uiso 1 1 calc R
C57 C -0.2252(10) 0.9716(8) 0.4299(12) 0.168(9) Uani 1 1 d .
H57A H -0.1692 0.9606 0.4403 0.252 Uiso 1 1 calc R
H57B H -0.2390 1.0057 0.4625 0.252 Uiso 1 1 calc R
H57C H -0.2361 0.9893 0.3828 0.252 Uiso 1 1 calc R
N1 N -0.0691(5) 0.7007(4) 0.6117(4) 0.056(2) Uani 1 1 d .
N2 N -0.0284(5) 0.8267(4) 0.5783(5) 0.055(2) Uani 1 1 d .
N3 N 0.2496(5) 0.7555(4) 0.4908(5) 0.057(2) Uani 1 1 d .
N4 N 0.2246(4) 0.6208(4) 0.5133(4) 0.0477(19) Uani 1 1 d .
N5 N 0.2508(4) 0.5560(4) 0.6098(4) 0.048(2) Uani 1 1 d .
N6 N 0.1802(5) 0.4694(4) 0.7133(4) 0.054(2) Uani 1 1 d .
N7 N 0.3844(5) 0.4627(5) 0.6048(6) 0.073(3) Uani 1 1 d .
N8 N 0.3180(5) 0.6398(4) 0.3935(5) 0.062(2) Uani 1 1 d .
N9 N 0.1711(5) 0.5865(4) 0.3607(4) 0.048(2) Uani 1 1 d .
N10 N 0.1236(5) 0.4977(4) 0.2932(4) 0.054(2) Uani 1 1 d .
N11 N 0.0347(6) 0.3659(4) 0.2936(5) 0.063(2) Uani 1 1 d .
N12 N -0.0638(5) 0.4920(4) 0.2523(4) 0.061(2) Uani 1 1 d .
N13 N 0.0264(7) 0.5403(5) 0.1618(5) 0.079(3) Uani 1 1 d .
N14 N 0.1723(6) 0.7346(4) 0.3256(4) 0.064(2) Uani 1 1 d .
N15 N 0.0910(4) 0.7008(4) 0.4312(5) 0.051(2) Uani 1 1 d .
N16 N -0.0290(5) 0.7333(4) 0.4567(5) 0.056(2) Uani 1 1 d .
N17 N -0.1925(5) 0.6853(4) 0.4814(4) 0.053(2) Uani 1 1 d .
N18 N -0.2461(5) 0.6035(4) 0.4067(4) 0.053(2) Uani 1 1 d .
N19 N -0.2715(7) 0.9111(5) 0.4359(6) 0.094(3) Uani 1 1 d .
O1 O -0.1709(6) 0.8420(4) 0.4785(5) 0.087(3) Uani 1 1 d .
Br1 Br 0.37897(10) 0.47143(9) 0.77503(9) 0.1191(6) Uani 1 1 d .
Br2 Br 0.07797(10) 0.38178(8) 0.12717(9) 0.1156(6) Uani 1 1 d .
O1W O 0.0000 0.5000 0.5000 0.45(3) Uiso 1 2 d S
H1WA H -0.0029 0.4592 0.5157 0.679 Uiso 0.50 1 d PR
H1WB H -0.0297 0.5035 0.4607 0.679 Uiso 0.50 1 d PR

loop_
_atom_site_aniso_label
_atom_site_aniso_U_11
_atom_site_aniso_U_22
_atom_site_aniso_U_33
_atom_site_aniso_U_23
_atom_site_aniso_U_13
_atom_site_aniso_U_12
Ni1 0.0543(8) 0.0400(7) 0.0534(9) -0.0004(6) 0.0063(7) 0.0034(6)
Ni2 0.0707(9) 0.0470(7) 0.0564(9) -0.0020(6) 0.0112(7) -0.0022(6)
Ni3 0.0585(8) 0.0390(7) 0.0578(9) -0.0029(6) 0.0112(7) 0.0002(6)
Ni4 0.0587(8) 0.0459(7) 0.0506(9) 0.0015(6) -0.0043(7) 0.0028(6)
C1 0.101(10) 0.099(10) 0.102(12) 0.029(8) -0.016(9) -0.041(8)
C2 0.066(7) 0.050(6) 0.077(9) 0.003(6) -0.004(7) 0.006(6)
C3 0.053(6) 0.054(6) 0.056(7) -0.010(6) -0.003(5) -0.022(5)
C4 0.072(7) 0.054(7) 0.058(8) -0.003(6) 0.015(7) -0.005(6)
C5 0.073(7) 0.039(6) 0.067(8) 0.007(5) 0.019(7) -0.004(5)
C6 0.068(7) 0.033(5) 0.071(8) -0.003(5) 0.000(6) 0.005(5)
C7 0.068(7) 0.025(5) 0.071(8) 0.004(5) 0.001(6) -0.013(5)
C8 0.061(7) 0.032(5) 0.071(8) 0.005(5) -0.005(6) -0.011(5)
C9 0.057(7) 0.037(6) 0.093(9) -0.002(6) 0.020(7) -0.012(5)
C10 0.097(9) 0.044(6) 0.073(9) 0.010(6) 0.026(8) 0.004(6)
C11 0.120(11) 0.046(6) 0.080(9) 0.012(6) 0.035(9) 0.002(7)
C12 0.086(8) 0.044(6) 0.078(9) 0.006(6) -0.003(7) 0.009(6)
C13 0.091(9) 0.032(6) 0.110(10) 0.009(6) 0.026(8) -0.019(6)
C14 0.051(6) 0.049(6) 0.070(8) -0.017(6) 0.012(6) -0.007(5)
C15 0.046(6) 0.041(5) 0.056(7) -0.008(5) -0.003(5) 0.001(5)
C16 0.060(6) 0.056(6) 0.048(7) -0.003(6) 0.001(5) -0.006(5)
C17 0.050(6) 0.041(6) 0.051(7) -0.006(5) -0.010(5) -0.005(4)
C18 0.118(10) 0.064(7) 0.073(9) -0.011(6) 0.006(8) -0.018(7)
C19 0.069(7) 0.054(6) 0.042(6) 0.006(5) 0.007(6) -0.002(6)
C20 0.073(7) 0.048(6) 0.048(7) 0.009(5) -0.007(6) -0.003(5)
C21 0.124(11) 0.073(8) 0.093(10) 0.027(7) 0.014(9) 0.034(8)
C22 0.061(7) 0.072(8) 0.083(9) -0.001(7) 0.010(7) -0.012(6)
C23 0.061(7) 0.094(9) 0.072(9) -0.010(7) 0.000(6) -0.012(7)
C24 0.057(7) 0.065(8) 0.108(12) -0.003(8) 0.016(8) -0.003(6)
C25 0.063(8) 0.072(8) 0.090(11) -0.013(7) 0.005(8) -0.001(6)
C26 0.058(7) 0.084(9) 0.087(10) -0.005(8) 0.006(7) -0.007(7)
C27 0.090(10) 0.053(7) 0.124(13) -0.014(8) 0.006(9) -0.024(7)
C28 0.069(8) 0.093(11) 0.102(12) -0.021(9) -0.013(8) -0.030(7)
C29 0.083(9) 0.075(9) 0.109(11) -0.020(8) -0.028(8) -0.036(7)
C30 0.073(8) 0.067(8) 0.123(13) -0.005(8) 0.045(9) -0.009(6)
C31 0.074(8) 0.062(7) 0.073(8) -0.004(6) 0.018(7) 0.002(6)
C32 0.048(6) 0.042(5) 0.052(6) -0.011(5) 0.008(5) 0.001(5)
C33 0.045(6) 0.057(6) 0.052(7) -0.003(5) 0.009(5) -0.002(5)
C34 0.081(8) 0.051(6) 0.049(7) 0.007(5) 0.026(6) 0.010(6)
C35 0.106(10) 0.070(8) 0.107(11) -0.028(7) 0.027(9) 0.014(7)
C36 0.057(6) 0.040(6) 0.055(7) -0.008(5) 0.007(6) 0.001(5)
C37 0.079(8) 0.054(6) 0.050(7) 0.001(5) 0.011(6) -0.005(6)
C38 0.104(10) 0.072(8) 0.081(9) -0.003(7) 0.032(9) 0.002(7)
C39 0.094(10) 0.100(10) 0.056(8) 0.011(7) 0.032(8) 0.013(8)
C40 0.102(10) 0.076(8) 0.079(10) 0.030(7) 0.041(9) 0.014(8)
C41 0.072(8) 0.074(8) 0.065(8) 0.021(7) 0.012(7) 0.000(7)
C42 0.094(9) 0.094(9) 0.089(10) 0.012(8) 0.059(9) 0.009(8)
C43 0.124(13) 0.107(12) 0.133(14) -0.004(10) 0.092(12) -0.005(10)
C44 0.127(13) 0.086(9) 0.108(12) -0.008(8) 0.066(11) -0.009(10)
C45 0.086(8) 0.053(7) 0.086(9) 0.008(6) 0.018(7) 0.002(6)
C46 0.082(9) 0.058(7) 0.060(8) -0.011(6) 0.014(7) -0.002(6)
C47 0.044(6) 0.041(5) 0.034(6) 0.000(4) -0.001(5) -0.003(4)
C48 0.049(6) 0.048(6) 0.052(7) 0.007(5) -0.002(5) 0.003(5)
C49 0.062(7) 0.037(5) 0.033(6) 0.001(4) -0.016(5) -0.004(5)
C50 0.081(8) 0.088(9) 0.092(10) 0.016(8) 0.016(8) 0.012(7)
C51 0.058(6) 0.048(6) 0.056(7) 0.001(5) 0.019(6) 0.002(5)
C52 0.048(6) 0.062(7) 0.061(7) 0.005(6) 0.006(6) 0.005(5)
C53 0.062(7) 0.056(6) 0.061(7) -0.012(6) 0.015(6) -0.008(5)
C54 0.088(9) 0.100(10) 0.099(11) -0.030(8) 0.036(8) -0.005(7)
C55 0.098(11) 0.079(9) 0.094(11) 0.002(8) -0.015(9) 0.040(8)
C56 0.111(13) 0.196(18) 0.155(18) 0.049(15) -0.035(12) 0.056(13)
C57 0.136(15) 0.113(13) 0.26(3) 0.077(15) 0.030(16) -0.015(11)
N1 0.075(6) 0.035(4) 0.057(6) 0.001(4) 0.005(5) -0.003(4)
N2 0.068(6) 0.036(4) 0.062(6) 0.005(4) 0.010(5) 0.001(4)
N3 0.052(5) 0.056(5) 0.062(6) -0.006(5) 0.006(5) -0.003(4)
N4 0.048(5) 0.040(4) 0.054(5) 0.000(4) 0.004(4) 0.000(4)
N5 0.043(4) 0.042(5) 0.056(6) -0.006(4) -0.008(4) 0.004(4)
N6 0.067(5) 0.043(5) 0.049(5) -0.009(4) 0.000(5) 0.009(4)
N7 0.065(6) 0.059(6) 0.093(8) 0.009(6) 0.004(6) -0.005(5)
N8 0.046(5) 0.068(6) 0.073(7) 0.004(5) 0.010(5) -0.006(4)
N9 0.064(5) 0.036(4) 0.044(5) -0.005(4) 0.013(4) 0.001(4)
N10 0.074(6) 0.041(4) 0.055(6) -0.002(4) 0.032(5) 0.008(4)
N11 0.083(6) 0.045(5) 0.062(7) 0.000(5) 0.015(6) -0.009(5)
N12 0.081(6) 0.042(5) 0.056(6) 0.011(4) -0.003(5) 0.005(4)
N13 0.110(8) 0.075(6) 0.053(6) -0.007(5) 0.016(6) -0.018(6)
N14 0.084(7) 0.064(6) 0.048(6) 0.009(4) 0.027(5) -0.007(5)
N15 0.048(5) 0.046(5) 0.058(6) 0.001(4) 0.001(5) 0.009(4)
N16 0.065(6) 0.041(4) 0.059(6) -0.002(4) 0.001(5) 0.000(4)
N17 0.059(5) 0.044(5) 0.055(6) -0.007(4) 0.004(5) 0.004(4)
N18 0.050(5) 0.055(5) 0.052(5) -0.008(4) 0.004(4) -0.007(4)
N19 0.100(8) 0.074(7) 0.103(9) 0.006(6) -0.004(7) 0.024(7)
O1 0.091(6) 0.061(5) 0.106(7) 0.020(5) 0.002(6) 0.020(5)
Br1 0.1030(12) 0.1505(15) 0.0919(12) 0.0140(10) -0.0307(9) 0.0057(10)
Br2 0.1278(13) 0.1147(12) 0.1123(13) -0.0301(10) 0.0461(11) -0.0047(10)

loop_
_atom_type_symbol
_atom_type_description
_atom_type_scat_dispersion_real
_atom_type_scat_dispersion_imag
_atom_type_scat_source
C C 0.0033 0.0016 'International Tables Vol C Tables 4.2.6.8 and 6.1.1.4'
H H 0.0000 0.0000 'International Tables Vol C Tables 4.2.6.8 and 6.1.1.4'
N N 0.0061 0.0033 'International Tables Vol C Tables 4.2.6.8 and 6.1.1.4'
Ni Ni 0.3393 1.1124 'International Tables Vol C Tables 4.2.6.8 and 6.1.1.4'
Br Br -0.2901 2.4595 'International Tables Vol C Tables 4.2.6.8 and 6.1.1.4'
O O 0.0106 0.0060 'International Tables Vol C Tables 4.2.6.8 and 6.1.1.4'

loop_
_geom_angle_atom_site_label_1
_geom_angle_atom_site_label_2
_geom_angle_atom_site_label_3
_geom_angle
_geom_angle_site_symmetry_1
_geom_angle_site_symmetry_3
N3 Ni1 N14 98.4(3) . .
N4 Ni1 N3 79.0(3) . .
N4 Ni1 N8 90.8(3) . .
N4 Ni1 N9 94.5(3) . .
N4 Ni1 N14 172.8(3) . .
N8 Ni1 N3 97.3(3) . .
N8 Ni1 N14 96.3(3) . .
N9 Ni1 N3 172.7(3) . .
N9 Ni1 N8 79.5(3) . .
N9 Ni1 N14 88.5(3) . .
N15 Ni1 N3 89.2(3) . .
N15 Ni1 N4 94.3(3) . .
N15 Ni1 N8 172.4(4) . .
N15 Ni1 N9 94.5(3) . .
N15 Ni1 N14 78.9(3) . .
N10 Ni2 N11 93.7(4) . .
N10 Ni2 N12 103.2(3) . .
N10 Ni2 N13 89.5(3) . .
N10 Ni2 Br2 119.1(2) . .
N11 Ni2 N13 172.4(4) . .
N11 Ni2 Br2 95.3(2) . .
N12 Ni2 N11 94.8(3) . .
N12 Ni2 N13 77.7(4) . .
N12 Ni2 Br2 135.6(3) . .
N13 Ni2 Br2 89.2(3) . .
N1 Ni3 N2 79.3(3) . .
N1 Ni3 N17 96.8(3) . .
N1 Ni3 O1 147.5(3) . .
N2 Ni3 O1 85.7(3) . .
N16 Ni3 N1 105.0(3) . .
N16 Ni3 N2 91.4(3) . .
N16 Ni3 N17 95.5(3) . .
N16 Ni3 O1 104.0(3) . .
N17 Ni3 N2 172.8(3) . .
N17 Ni3 O1 94.6(3) . .
N5 Ni4 N6 94.0(3) . .
N5 Ni4 N7 87.1(3) . .
N5 Ni4 N18 101.6(3) . 3_566
N5 Ni4 Br1 122.1(2) . .
N6 Ni4 N7 174.1(3) . .
N6 Ni4 Br1 95.9(2) . .
N7 Ni4 Br1 88.4(3) . .
N18 Ni4 N6 96.5(3) 3_566 .
N18 Ni4 N7 77.6(3) 3_566 .
N18 Ni4 Br1 133.4(2) 3_566 .
C3 C2 C1 128.8(10) . .
N11 C2 C1 125.7(10) 3_566 .
N11 C2 C3 105.5(10) 3_566 .
C2 C3 C5 133.4(10) . .
N1 C3 C2 111.1(9) . .
N1 C3 C5 115.5(10) . .
N1 C4 N11 114.7(10) . 3_566
N2 C5 C3 117.6(10) . .
N2 C6 C7 113.2(7) . .
C8 C7 C6 121.4(10) . .
C8 C7 C12 118.4(10) . .
C12 C7 C6 120.1(10) . .
C7 C8 C9 121.0(10) . .
C8 C9 C13 118.9(10) . .
C10 C9 C8 118.9(10) . .
C10 C9 C13 122.1(10) . .
C11 C10 C9 121.2(11) . .
C10 C11 C12 121.1(11) . .
C11 C12 C7 119.4(11) . .
N3 C13 C9 111.9(8) . .
N3 C14 C15 120.8(10) . .
C16 C15 C14 135.0(10) . .
C16 C15 N4 109.8(8) . .
N4 C15 C14 114.9(9) . .
C15 C16 C18 129.1(9) . .
C15 C16 N5 108.0(9) . .
N5 C16 C18 122.9(9) . .
N4 C17 N5 114.8(8) . .
N6 C19 N12 115.7(9) . 3_566
C36 C20 C21 130.3(10) 3_566 .
N6 C20 C21 121.9(10) . .
N6 C20 C36 107.9(8) . 3_566
N7 C22 C52 115.3(10) . 3_566
N7 C23 C24 114.7(9) . .
C25 C24 C23 120.0(11) . .
C29 C24 C23 118.4(13) . .
C29 C24 C25 121.5(12) . .
C24 C25 C26 120.1(12) . .
C25 C26 C30 119.6(12) . .
C27 C26 C25 117.1(13) . .
C27 C26 C30 123.2(13) . .
C28 C27 C26 120.9(12) . .
C29 C28 C27 121.7(12) . .
C28 C29 C24 118.8(14) . .
N8 C30 C26 113.8(9) . .
N8 C31 C32 118.9(9) . .
C34 C32 C31 135.0(9) . .
N9 C32 C31 116.7(9) . .
N9 C32 C34 108.1(9) . .
N9 C33 N10 114.4(8) . .
C32 C34 C35 127.6(11) . .
N10 C34 C32 109.3(8) . .
N10 C34 C35 122.9(10) . .
C20 C36 C37 132.2(10) 3_566 .
N12 C36 C20 110.0(9) . 3_566
N12 C36 C37 117.8(9) . .
N13 C37 C36 115.6(10) . .
N13 C38 C39 113.2(10) . .
C40 C39 C38 122.7(11) . .
C44 C39 C38 120.7(13) . .
C44 C39 C40 116.6(13) . .
C41 C40 C39 124.1(12) . .
C40 C41 C42 116.3(12) . .
C40 C41 C45 121.5(11) . .
C42 C41 C45 122.2(12) . .
C41 C42 C43 120.5(14) . .
C44 C43 C42 122.4(13) . .
C43 C44 C39 120.0(14) . .
N14 C45 C41 113.8(8) . .
N14 C46 C47 119.3(10) . .
C48 C47 C46 135.6(10) . .
C48 C47 N15 108.7(8) . .
N15 C47 C46 115.5(9) . .
C47 C48 C50 127.9(9) . .
C47 C48 N16 109.6(8) . .
N16 C48 C50 122.5(9) . .
N16 C49 N15 115.2(9) . .
N17 C51 N18 115.8(8) . .
C53 C52 C22 133.2(10) . 3_566
N18 C52 C22 117.3(10) . 3_566
N18 C52 C53 109.5(9) . .
C52 C53 C54 130.4(10) . .
N17 C53 C52 107.5(9) . .
N17 C53 C54 121.9(10) . .
O1 C55 N19 126.1(14) . .
C3 N1 Ni3 114.4(7) . .
C4 N1 Ni3 142.3(8) . .
C4 N1 C3 103.3(9) . .
C5 N2 Ni3 113.2(7) . .
C5 N2 C6 117.7(9) . .
C6 N2 Ni3 129.1(7) . .
C13 N3 Ni1 130.0(8) . .
C14 N3 Ni1 111.1(7) . .
C14 N3 C13 118.5(9) . .
C15 N4 Ni1 114.1(6) . .
C17 N4 Ni1 142.4(7) . .
C17 N4 C15 103.4(8) . .
C16 N5 Ni4 129.0(7) . .
C17 N5 Ni4 125.8(6) . .
C17 N5 C16 103.9(8) . .
C19 N6 Ni4 126.0(7) . .
C19 N6 C20 104.2(8) . .
C20 N6 Ni4 129.7(7) . .
C22 N7 Ni4 113.7(7) . .
C22 N7 C23 118.1(10) . .
C23 N7 Ni4 128.2(8) . .
C30 N8 Ni1 127.9(7) . .
C31 N8 Ni1 111.6(7) . .
C31 N8 C30 120.2(9) . .
C32 N9 Ni1 113.2(6) . .
C33 N9 Ni1 141.8(6) . .
C33 N9 C32 104.9(7) . .
C33 N10 Ni2 122.5(7) . .
C34 N10 Ni2 132.1(7) . .
C34 N10 C33 103.3(8) . .
C2 N11 Ni2 129.7(8) 3_566 .
C4 N11 Ni2 124.9(7) 3_566 .
C4 N11 C2 105.4(9) 3_566 3_566
C19 N12 Ni2 142.6(7) 3_566 .
C36 N12 Ni2 115.2(7) . .
C36 N12 C19 102.2(8) . 3_566
C37 N13 Ni2 113.7(7) . .
C37 N13 C38 117.2(10) . .
C38 N13 Ni2 129.1(8) . .
C45 N14 Ni1 127.8(8) . .
C46 N14 Ni1 111.5(7) . .
C46 N14 C45 120.6(10) . .
C47 N15 Ni1 114.7(6) . .
C49 N15 Ni1 142.3(7) . .
C49 N15 C47 102.7(7) . .
C48 N16 Ni3 132.5(7) . .
C49 N16 Ni3 122.3(7) . .
C49 N16 C48 103.8(8) . .
C51 N17 Ni3 124.4(7) . .
C51 N17 C53 104.6(8) . .
C53 N17 Ni3 131.0(7) . .
C51 N18 Ni4 141.3(7) . 3_566
C51 N18 C52 102.6(8) . .
C52 N18 Ni4 116.1(7) . 3_566
C55 N19 C56 122.2(13) . .
C55 N19 C57 122.7(13) . .
C57 N19 C56 114.7(12) . .
C55 O1 Ni3 132.4(9) . .

loop_
_geom_bond_atom_site_label_1
_geom_bond_atom_site_label_2
_geom_bond_distance
_geom_bond_site_symmetry_2
Ni1 N3 2.170(8) .
Ni1 N4 2.052(8) .
Ni1 N8 2.125(8) .
Ni1 N9 2.056(7) .
Ni1 N14 2.167(8) .
Ni1 N15 2.036(7) .
Ni2 N10 1.999(9) .
Ni2 N11 2.056(8) .
Ni2 N12 2.016(9) .
Ni2 N13 2.164(10) .
Ni2 Br2 2.5016(19) .
Ni3 N1 2.022(8) .
Ni3 N2 2.110(8) .
Ni3 N16 2.008(8) .
Ni3 N17 2.044(8) .
Ni3 O1 2.116(8) .
Ni4 N5 2.000(8) .
Ni4 N6 2.055(8) .
Ni4 N7 2.200(9) .
Ni4 N18 2.008(8) 3_566
Ni4 Br1 2.497(2) .
C1 C2 1.530(16) .
C2 C3 1.389(14) .
C2 N11 1.365(12) 3_566
C3 C5 1.472(13) .
C3 N1 1.342(12) .
C4 N1 1.325(12) .
C4 N11 1.332(13) 3_566
C5 N2 1.266(12) .
C6 C7 1.518(13) .
C6 N2 1.459(11) .
C7 C8 1.383(13) .
C7 C12 1.381(14) .
C8 C9 1.389(14) .
C9 C10 1.354(15) .
C9 C13 1.548(15) .
C10 C11 1.338(15) .
C11 C12 1.388(15) .
C13 N3 1.466(11) .
C14 C15 1.452(13) .
C14 N3 1.271(12) .
C15 C16 1.344(13) .
C15 N4 1.377(11) .
C16 C18 1.494(15) .
C16 N5 1.358(11) .
C17 N4 1.296(11) .
C17 N5 1.351(11) .
C19 N6 1.322(11) .
C19 N12 1.363(11) 3_566
C20 C21 1.504(14) .
C20 C36 1.387(13) 3_566
C20 N6 1.371(12) .
C22 C52 1.457(14) 3_566
C22 N7 1.295(14) .
C23 C24 1.536(16) .
C23 N7 1.468(13) .
C24 C25 1.369(16) .
C24 C29 1.373(16) .
C25 C26 1.401(16) .
C26 C27 1.391(17) .
C26 C30 1.513(17) .
C27 C28 1.370(17) .
C28 C29 1.341(17) .
C30 N8 1.445(14) .
C31 C32 1.423(14) .
C31 N8 1.316(12) .
C32 C34 1.366(13) .
C32 N9 1.365(11) .
C33 N9 1.301(11) .
C33 N10 1.359(11) .
C34 C35 1.485(14) .
C34 N10 1.348(12) .
C36 C20 1.387(13) 3_566
C36 C37 1.426(13) .
C36 N12 1.364(11) .
C37 N13 1.304(13) .
C38 C39 1.521(17) .
C38 N13 1.483(13) .
C39 C40 1.426(17) .
C39 C44 1.379(17) .
C40 C41 1.370(16) .
C41 C42 1.376(15) .
C41 C45 1.513(15) .
C42 C43 1.396(18) .
C43 C44 1.340(19) .
C45 N14 1.429(12) .
C46 C47 1.435(13) .
C46 N14 1.301(13) .
C47 C48 1.332(12) .
C47 N15 1.386(11) .
C48 C50 1.520(14) .
C48 N16 1.350(12) .
C49 N15 1.320(11) .
C49 N16 1.322(11) .
C51 N17 1.327(11) .
C51 N18 1.322(11) .
C52 C22 1.457(14) 3_566
C52 C53 1.380(14) .
C52 N18 1.370(11) .
C53 C54 1.474(14) .
C53 N17 1.352(11) .
C55 N19 1.319(14) .
C55 O1 1.177(13) .
C56 N19 1.449(17) .
C57 N19 1.420(16) .
N11 C2 1.365(12) 3_566
N11 C4 1.332(13) 3_566
N12 C19 1.363(11) 3_566
N18 Ni4 2.008(8) 3_566

loop_
_platon_squeeze_void_nr
_platon_squeeze_void_average_x
_platon_squeeze_void_average_y
_platon_squeeze_void_average_z
_platon_squeeze_void_volume
_platon_squeeze_void_count_electrons
_platon_squeeze_void_content
1 -0.027 0.607 0.266 18 1 ' '
2 0.026 0.393 0.734 18 1 ' '
3 0.082 0.746 0.439 10 1 ' '
4 0.418 0.246 0.061 10 1 ' '
5 0.473 0.893 0.766 18 1 ' '
6 0.526 0.107 0.234 18 1 ' '
7 0.582 0.754 0.939 10 1 ' '
8 0.918 0.254 0.561 10 1 ' '
